data_4310403
loop_
_publ_author_name
'Rama Acharyya'
'Falguni Basuli'
'Ren-Zhang Wang'
'Thomas C. W. Mak'
'Samaresh Bhattacharya'

_publ_section_title
;
 Iridium(III) Complexes Formed by O-H and/Or C-H Activation of
 2-(Arylazo)phenols
;
_journal_name_full 'Inorganic Chemistry'
_journal_page_first 704
_journal_page_last 711
_journal_paper_doi 10.1021/ic034785w
_journal_volume 43
_journal_year 2004
_chemical_formula_sum 'C49.5 H42.75 Cl Ir N2.25 O P2'
_chemical_formula_weight 974.70
_chemical_name_systematic
; 
 ? 
;
_space_group_IT_number 2
_symmetry_cell_setting triclinic
_symmetry_space_group_name_Hall '-P 1'
_symmetry_space_group_name_H-M 'P -1'
_atom_sites_solution_hydrogens geom
_atom_sites_solution_primary direct
_atom_sites_solution_secondary difmap
_audit_creation_method SHELXL-97
_cell_angle_alpha 104.7540(10)
_cell_angle_beta 98.5050(10)
_cell_angle_gamma 113.6240(10)
_cell_formula_units_Z 2
_cell_length_a 12.1611(6)
_cell_length_b 13.8131(7)
_cell_length_c 14.9683(8)
_cell_measurement_temperature 293(2)
_cell_volume 2137.25(19)
_computing_cell_refinement 'Bruker SMART'
_computing_data_collection 'Bruker SMART'
_computing_data_reduction 'Bruker SHELXTL'
_computing_molecular_graphics 'Bruker SHELXTL'
_computing_publication_material 'Bruker SHELXTL'
_computing_structure_refinement 'SHELXL-97 (Sheldrick, 1997)'
_computing_structure_solution 'SHELXS-97 (Sheldrick, 1990)'
_diffrn_ambient_temperature 293(2)
_diffrn_measured_fraction_theta_full 0.977
_diffrn_measured_fraction_theta_max 0.977
_diffrn_measurement_device_type 'CCD area detector'
_diffrn_measurement_method 'phi and omega scans'
_diffrn_radiation_monochromator graphite
_diffrn_radiation_source 'fine-focus sealed tube'
_diffrn_radiation_type MoK\a
_diffrn_radiation_wavelength 0.71073
_diffrn_reflns_av_R_equivalents 0.0207
_diffrn_reflns_av_sigmaI/netI 0.0499
_diffrn_reflns_limit_h_max 13
_diffrn_reflns_limit_h_min -16
_diffrn_reflns_limit_k_max 17
_diffrn_reflns_limit_k_min -18
_diffrn_reflns_limit_l_max 19
_diffrn_reflns_limit_l_min -16
_diffrn_reflns_number 14450
_diffrn_reflns_theta_full 28.03
_diffrn_reflns_theta_max 28.03
_diffrn_reflns_theta_min 1.72
_exptl_absorpt_coefficient_mu 3.301
_exptl_absorpt_correction_type none
_exptl_crystal_density_diffrn 1.515
_exptl_crystal_density_method 'not measured'
_exptl_crystal_F_000 975
_exptl_crystal_size_max 0.45
_exptl_crystal_size_mid 0.24
_exptl_crystal_size_min 0.20
_refine_diff_density_max 1.304
_refine_diff_density_min -0.864
_refine_diff_density_rms 0.089
_refine_ls_extinction_method none
_refine_ls_goodness_of_fit_ref 0.979
_refine_ls_hydrogen_treatment mixed
_refine_ls_matrix_type full
_refine_ls_number_parameters 538
_refine_ls_number_reflns 10104
_refine_ls_number_restraints 8
_refine_ls_restrained_S_all 0.981
_refine_ls_R_factor_all 0.0421
_refine_ls_R_factor_gt 0.0289
_refine_ls_shift/su_max 0.001
_refine_ls_shift/su_mean 0.000
_refine_ls_structure_factor_coef Fsqd
_refine_ls_weighting_details 'calc w=1/[\s^2^(Fo^2^)+(0.0240P)^2^+0.0000P] where P=(Fo^2^+2Fc^2^)/3'
_refine_ls_weighting_scheme calc
_refine_ls_wR_factor_gt 0.0554
_refine_ls_wR_factor_ref 0.0598
_reflns_number_gt 8399
_reflns_number_total 10104
_reflns_threshold_expression >2sigma(I)
_cod_data_source_file ic034785wsi20030708_080935.cif
_cod_data_source_block irs2
_cod_depositor_comments
;
The following automatic conversions were performed:
'_symmetry_cell_setting' value 'Triclinic' changed to 'triclinic'
according to '/home/saulius/struct/CIF-dictionaries/cif_core.dic'
dictionary named 'cif_core.dic' version 2.4.1 from 2010-06-29.

Automatic conversion script
Id: cif_fix_enum 1527 2010-12-29 10:47:43Z saulius 
;
_cod_original_cell_volume 2137.24(19)
_cod_original_formula_sum 'C49.50 H42.75 Cl Ir N2.25 O P2'
_cod_database_code 4310403

loop_
_symmetry_equiv_pos_as_xyz
'x, y, z'
'-x, -y, -z'

loop_
_atom_site_label
_atom_site_type_symbol
_atom_site_fract_x
_atom_site_fract_y
_atom_site_fract_z
_atom_site_U_iso_or_equiv
_atom_site_adp_type
_atom_site_occupancy
_atom_site_symmetry_multiplicity
_atom_site_calc_flag
_atom_site_refinement_flags
_atom_site_disorder_assembly
_atom_site_disorder_group
Ir1 Ir 0.494777(11) 0.360607(10) 0.230485(9) 0.02969(4) Uani 1 1 d D . .
H1 H 0.420(3) 0.394(3) 0.274(2) 0.060 Uiso 1 1 d D . .
H2 H 0.488(3) 0.318(3) 0.307(2) 0.060 Uiso 1 1 d D . .
P1 P 0.29741(7) 0.21479(6) 0.15136(6) 0.02981(18) Uani 1 1 d . . .
C1 C 0.2316(3) 0.1055(3) 0.2034(2) 0.0340(7) Uani 1 1 d . . .
C2 C 0.1452(3) -0.0044(3) 0.1464(3) 0.0438(9) Uani 1 1 d . . .
H2A H 0.1203 -0.0237 0.0799 0.053 Uiso 1 1 calc R . .
C3 C 0.0961(4) -0.0850(3) 0.1874(3) 0.0548(11) Uani 1 1 d . . .
H3A H 0.0381 -0.1581 0.1484 0.066 Uiso 1 1 calc R . .
C4 C 0.1319(4) -0.0583(4) 0.2853(4) 0.0701(13) Uani 1 1 d . . .
H4A H 0.0997 -0.1135 0.3124 0.084 Uiso 1 1 calc R . .
C5 C 0.2157(4) 0.0505(4) 0.3432(3) 0.0702(13) Uani 1 1 d . . .
H5A H 0.2386 0.0695 0.4097 0.084 Uiso 1 1 calc R . .
C6 C 0.2659(3) 0.1318(3) 0.3022(3) 0.0506(10) Uani 1 1 d . . .
H6A H 0.3233 0.2049 0.3416 0.061 Uiso 1 1 calc R . .
C7 C 0.2817(3) 0.1340(2) 0.0285(2) 0.0329(7) Uani 1 1 d . . .
C8 C 0.3441(3) 0.0682(3) 0.0141(3) 0.0429(9) Uani 1 1 d . . .
H8A H 0.3869 0.0612 0.0669 0.051 Uiso 1 1 calc R . .
C9 C 0.3433(4) 0.0139(3) -0.0768(3) 0.0517(10) Uani 1 1 d . . .
H9A H 0.3845 -0.0303 -0.0852 0.062 Uiso 1 1 calc R . .
C10 C 0.2817(4) 0.0247(3) -0.1550(3) 0.0627(12) Uani 1 1 d . . .
H10A H 0.2822 -0.0112 -0.2165 0.075 Uiso 1 1 calc R . .
C11 C 0.2194(4) 0.0885(4) -0.1426(3) 0.0687(13) Uani 1 1 d . . .
H11A H 0.1767 0.0949 -0.1959 0.082 Uiso 1 1 calc R . .
C12 C 0.2195(4) 0.1432(3) -0.0516(3) 0.0505(10) Uani 1 1 d . . .
H12A H 0.1774 0.1867 -0.0441 0.061 Uiso 1 1 calc R . .
C13 C 0.1778(3) 0.2627(3) 0.1330(2) 0.0339(7) Uani 1 1 d . . .
C14 C 0.2117(3) 0.3683(3) 0.1250(3) 0.0403(8) Uani 1 1 d . . .
H14A H 0.2950 0.4149 0.1316 0.048 Uiso 1 1 calc R . .
C15 C 0.1226(3) 0.4049(3) 0.1073(3) 0.0468(9) Uani 1 1 d . . .
H15A H 0.1459 0.4750 0.1008 0.056 Uiso 1 1 calc R . .
C16 C 0.0003(3) 0.3377(3) 0.0993(3) 0.0485(10) Uani 1 1 d . . .
H16A H -0.0590 0.3629 0.0882 0.058 Uiso 1 1 calc R . .
C17 C -0.0350(3) 0.2344(3) 0.1074(3) 0.0476(9) Uani 1 1 d . . .
H17A H -0.1184 0.1892 0.1014 0.057 Uiso 1 1 calc R . .
C18 C 0.0530(3) 0.1957(3) 0.1248(3) 0.0415(8) Uani 1 1 d . . .
H18A H 0.0283 0.1252 0.1308 0.050 Uiso 1 1 calc R . .
P2 P 0.66055(8) 0.53084(7) 0.32431(6) 0.03260(19) Uani 1 1 d . . .
C19 C 0.7340(3) 0.5511(3) 0.4474(2) 0.0362(8) Uani 1 1 d . . .
C20 C 0.8014(4) 0.6571(3) 0.5177(3) 0.0626(12) Uani 1 1 d . . .
H20A H 0.8060 0.7196 0.5024 0.075 Uiso 1 1 calc R . .
C21 C 0.8614(4) 0.6725(4) 0.6090(3) 0.0716(13) Uani 1 1 d . . .
H21A H 0.9068 0.7449 0.6543 0.086 Uiso 1 1 calc R . .
C22 C 0.8550(3) 0.5831(4) 0.6337(3) 0.0564(11) Uani 1 1 d . . .
H22A H 0.8935 0.5932 0.6962 0.068 Uiso 1 1 calc R . .
C23 C 0.7912(4) 0.4778(4) 0.5657(3) 0.0701(13) Uani 1 1 d . . .
H23A H 0.7892 0.4163 0.5815 0.084 Uiso 1 1 calc R . .
C24 C 0.7295(4) 0.4612(3) 0.4738(3) 0.0573(11) Uani 1 1 d . . .
H24A H 0.6843 0.3885 0.4291 0.069 Uiso 1 1 calc R . .
C25 C 0.6219(3) 0.6491(3) 0.3447(2) 0.0406(8) Uani 1 1 d . . .
C26 C 0.5225(4) 0.6408(3) 0.3820(3) 0.0645(12) Uani 1 1 d . . .
H26A H 0.4738 0.5744 0.3913 0.077 Uiso 1 1 calc R . .
C27 C 0.4944(5) 0.7298(4) 0.4057(4) 0.0810(16) Uani 1 1 d . . .
H27A H 0.4288 0.7234 0.4326 0.097 Uiso 1 1 calc R . .
C28 C 0.5611(5) 0.8261(4) 0.3902(3) 0.0690(13) Uani 1 1 d . . .
H28A H 0.5399 0.8848 0.4046 0.083 Uiso 1 1 calc R . .
C29 C 0.6586(5) 0.8364(3) 0.3537(3) 0.0738(14) Uani 1 1 d . . .
H29A H 0.7051 0.9027 0.3434 0.089 Uiso 1 1 calc R . .
C30 C 0.6900(4) 0.7481(3) 0.3312(3) 0.0574(11) Uani 1 1 d . . .
H30A H 0.7580 0.7566 0.3068 0.069 Uiso 1 1 calc R . .
C31 C 0.7911(3) 0.5724(3) 0.2716(3) 0.0384(8) Uani 1 1 d . . .
C32 C 0.7714(3) 0.5882(3) 0.1844(3) 0.0463(9) Uani 1 1 d . . .
H32A H 0.6956 0.5852 0.1577 0.056 Uiso 1 1 calc R . .
C33 C 0.8616(4) 0.6083(3) 0.1361(3) 0.0571(11) Uani 1 1 d . . .
H33A H 0.8467 0.6197 0.0778 0.069 Uiso 1 1 calc R . .
C34 C 0.9728(4) 0.6117(3) 0.1738(4) 0.0660(12) Uani 1 1 d . . .
H34A H 1.0337 0.6248 0.1411 0.079 Uiso 1 1 calc R . .
C35 C 0.9942(4) 0.5955(4) 0.2600(4) 0.0702(13) Uani 1 1 d . . .
H35A H 1.0702 0.5982 0.2858 0.084 Uiso 1 1 calc R . .
C36 C 0.9045(4) 0.5754(3) 0.3092(3) 0.0538(10) Uani 1 1 d . . .
H36A H 0.9200 0.5638 0.3673 0.065 Uiso 1 1 calc R . .
Cl1 Cl 0.71654(12) 0.13622(10) 0.53593(8) 0.0742(3) Uani 1 1 d . . .
O1 O 0.4844(2) 0.40578(17) 0.10223(16) 0.0361(5) Uani 1 1 d . . .
N1 N 0.6755(3) 0.2508(2) 0.1828(2) 0.0428(7) Uani 1 1 d . . .
N2 N 0.6022(2) 0.2913(2) 0.15798(19) 0.0323(6) Uani 1 1 d . . .
C37 C 0.5726(3) 0.1604(3) 0.2902(3) 0.0431(9) Uani 1 1 d . . .
H37A H 0.4936 0.1354 0.2496 0.052 Uiso 1 1 calc R . .
C38 C 0.5837(4) 0.1317(3) 0.3718(3) 0.0495(10) Uani 1 1 d . . .
H38A H 0.5128 0.0883 0.3868 0.059 Uiso 1 1 calc R . .
C39 C 0.7018(4) 0.1685(3) 0.4309(3) 0.0521(10) Uani 1 1 d . . .
C40 C 0.8066(4) 0.2311(3) 0.4091(3) 0.0587(11) Uani 1 1 d . . .
H40A H 0.8854 0.2555 0.4497 0.070 Uiso 1 1 calc R . .
C41 C 0.7954(4) 0.2582(3) 0.3266(3) 0.0555(10) Uani 1 1 d . . .
H41A H 0.8667 0.2981 0.3103 0.067 Uiso 1 1 calc R . .
C42 C 0.6780(3) 0.2260(3) 0.2680(3) 0.0409(9) Uani 1 1 d . . .
C43 C 0.5345(3) 0.3627(3) 0.0433(2) 0.0341(7) Uani 1 1 d . . .
C44 C 0.5980(3) 0.3018(3) 0.0668(2) 0.0338(7) Uani 1 1 d . . .
C45 C 0.6481(3) 0.2535(3) 0.0005(3) 0.0405(8) Uani 1 1 d . . .
H45A H 0.6890 0.2137 0.0174 0.049 Uiso 1 1 calc R . .
C46 C 0.6383(3) 0.2637(3) -0.0881(3) 0.0457(9) Uani 1 1 d . . .
C47 C 0.5815(3) 0.3282(3) -0.1103(3) 0.0468(9) Uani 1 1 d . . .
H47A H 0.5779 0.3389 -0.1694 0.056 Uiso 1 1 calc R . .
C48 C 0.5313(3) 0.3761(3) -0.0474(3) 0.0463(9) Uani 1 1 d . . .
H48A H 0.4942 0.4183 -0.0647 0.056 Uiso 1 1 calc R . .
C49 C 0.6821(4) 0.2041(4) -0.1641(3) 0.0763(14) Uani 1 1 d . . .
H49A H 0.7186 0.1635 -0.1383 0.114 Uiso 1 1 calc R . .
H49B H 0.7432 0.2587 -0.1829 0.114 Uiso 1 1 calc R . .
H49C H 0.6120 0.1524 -0.2193 0.114 Uiso 1 1 calc R . .
N3 N -0.0369(10) 0.0564(9) 0.4244(9) 0.105(4) Uani 0.50 1 d PDU . .
C50 C -0.016(3) 0.0107(19) 0.4703(14) 0.143(8) Uani 0.50 1 d PDU . .
C51 C 0.020(2) -0.0738(14) 0.5028(11) 0.103(5) Uani 0.50 1 d PDU . .

loop_
_atom_site_aniso_label
_atom_site_aniso_U_11
_atom_site_aniso_U_22
_atom_site_aniso_U_33
_atom_site_aniso_U_23
_atom_site_aniso_U_13
_atom_site_aniso_U_12
Ir1 0.03036(7) 0.02501(6) 0.02964(7) 0.00581(5) 0.00165(5) 0.01340(5)
P1 0.0301(4) 0.0266(4) 0.0300(4) 0.0071(3) 0.0032(3) 0.0139(3)
C1 0.0313(17) 0.0362(18) 0.038(2) 0.0164(15) 0.0070(14) 0.0178(15)
C2 0.045(2) 0.0350(19) 0.047(2) 0.0139(16) 0.0056(17) 0.0160(16)
C3 0.051(2) 0.037(2) 0.075(3) 0.026(2) 0.011(2) 0.0172(18)
C4 0.061(3) 0.067(3) 0.092(4) 0.057(3) 0.018(3) 0.023(2)
C5 0.073(3) 0.078(3) 0.054(3) 0.038(3) 0.010(2) 0.023(3)
C6 0.052(2) 0.047(2) 0.045(2) 0.0201(18) 0.0081(19) 0.0153(19)
C7 0.0278(16) 0.0278(16) 0.0353(19) 0.0060(14) 0.0046(14) 0.0098(13)
C8 0.0402(19) 0.0373(19) 0.046(2) 0.0072(16) 0.0044(16) 0.0196(16)
C9 0.058(2) 0.039(2) 0.055(3) 0.0047(18) 0.019(2) 0.0255(19)
C10 0.089(3) 0.054(3) 0.044(3) 0.005(2) 0.026(2) 0.037(2)
C11 0.102(4) 0.082(3) 0.035(2) 0.017(2) 0.013(2) 0.058(3)
C12 0.066(3) 0.057(2) 0.038(2) 0.0129(18) 0.0117(19) 0.040(2)
C13 0.0377(18) 0.0363(17) 0.0263(17) 0.0054(14) 0.0020(14) 0.0215(15)
C14 0.0413(19) 0.0397(19) 0.046(2) 0.0164(16) 0.0157(16) 0.0223(16)
C15 0.055(2) 0.049(2) 0.050(2) 0.0202(18) 0.0144(19) 0.035(2)
C16 0.045(2) 0.060(2) 0.045(2) 0.0112(19) 0.0037(17) 0.036(2)
C17 0.0282(18) 0.049(2) 0.056(2) 0.0097(18) 0.0027(16) 0.0162(16)
C18 0.0352(19) 0.0386(19) 0.045(2) 0.0121(16) 0.0038(16) 0.0161(16)
P2 0.0360(5) 0.0255(4) 0.0303(5) 0.0069(3) 0.0017(4) 0.0127(4)
C19 0.0384(18) 0.0351(18) 0.0292(18) 0.0073(14) 0.0051(14) 0.0151(15)
C20 0.086(3) 0.039(2) 0.043(2) 0.0040(18) -0.008(2) 0.025(2)
C21 0.096(3) 0.054(3) 0.038(2) -0.005(2) -0.013(2) 0.032(2)
C22 0.053(2) 0.072(3) 0.034(2) 0.018(2) 0.0015(18) 0.023(2)
C23 0.085(3) 0.053(3) 0.055(3) 0.026(2) -0.012(2) 0.022(2)
C24 0.070(3) 0.038(2) 0.041(2) 0.0079(17) -0.011(2) 0.0169(19)
C25 0.048(2) 0.0301(17) 0.036(2) 0.0045(15) 0.0002(16) 0.0182(16)
C26 0.068(3) 0.037(2) 0.088(3) 0.014(2) 0.030(3) 0.026(2)
C27 0.082(3) 0.051(3) 0.110(4) 0.007(3) 0.033(3) 0.041(3)
C28 0.094(4) 0.051(3) 0.065(3) 0.006(2) 0.010(3) 0.049(3)
C29 0.113(4) 0.039(2) 0.074(3) 0.022(2) 0.027(3) 0.037(3)
C30 0.077(3) 0.044(2) 0.063(3) 0.022(2) 0.029(2) 0.033(2)
C31 0.0385(19) 0.0266(16) 0.038(2) 0.0058(14) 0.0035(15) 0.0097(14)
C32 0.042(2) 0.042(2) 0.043(2) 0.0116(17) 0.0047(17) 0.0123(17)
C33 0.068(3) 0.047(2) 0.050(3) 0.0215(19) 0.022(2) 0.016(2)
C34 0.064(3) 0.056(3) 0.087(4) 0.032(3) 0.040(3) 0.026(2)
C35 0.049(3) 0.077(3) 0.097(4) 0.036(3) 0.026(3) 0.036(2)
C36 0.051(2) 0.059(2) 0.056(3) 0.024(2) 0.012(2) 0.028(2)
Cl1 0.1043(9) 0.0801(8) 0.0547(7) 0.0336(6) 0.0086(6) 0.0563(7)
O1 0.0428(13) 0.0360(12) 0.0372(13) 0.0141(10) 0.0084(11) 0.0254(11)
N1 0.0418(16) 0.0458(17) 0.0494(19) 0.0198(14) 0.0085(14) 0.0275(14)
N2 0.0295(14) 0.0294(14) 0.0360(16) 0.0101(12) 0.0025(12) 0.0147(12)
C37 0.044(2) 0.0384(19) 0.045(2) 0.0122(16) -0.0001(17) 0.0232(17)
C38 0.057(2) 0.0362(19) 0.054(3) 0.0159(18) 0.0071(19) 0.0236(18)
C39 0.072(3) 0.049(2) 0.043(2) 0.0154(18) 0.002(2) 0.039(2)
C40 0.052(2) 0.063(3) 0.057(3) 0.018(2) -0.006(2) 0.032(2)
C41 0.046(2) 0.063(3) 0.060(3) 0.026(2) 0.005(2) 0.029(2)
C42 0.049(2) 0.0404(19) 0.040(2) 0.0110(16) 0.0031(17) 0.0317(18)
C43 0.0313(17) 0.0311(17) 0.0372(19) 0.0123(14) 0.0043(14) 0.0132(14)
C44 0.0298(17) 0.0310(17) 0.040(2) 0.0123(14) 0.0070(14) 0.0138(14)
C45 0.0365(19) 0.043(2) 0.047(2) 0.0169(17) 0.0123(16) 0.0218(16)
C46 0.040(2) 0.047(2) 0.051(2) 0.0163(18) 0.0178(18) 0.0196(17)
C47 0.049(2) 0.053(2) 0.036(2) 0.0177(17) 0.0119(17) 0.0188(19)
C48 0.052(2) 0.049(2) 0.047(2) 0.0198(18) 0.0130(18) 0.0298(19)
C49 0.082(3) 0.105(4) 0.068(3) 0.029(3) 0.041(3) 0.061(3)
N3 0.055(5) 0.056(6) 0.197(15) 0.043(8) 0.024(9) 0.023(5)
C50 0.126(16) 0.141(18) 0.17(3) 0.073(16) 0.05(2) 0.058(13)
C51 0.103(11) 0.103(13) 0.112(12) 0.047(11) 0.036(11) 0.046(10)

loop_
_atom_type_symbol
_atom_type_description
_atom_type_scat_dispersion_real
_atom_type_scat_dispersion_imag
_atom_type_scat_source
C C 0.0033 0.0016 'International Tables Vol C Tables 4.2.6.8 and 6.1.1.4'
H H 0.0000 0.0000 'International Tables Vol C Tables 4.2.6.8 and 6.1.1.4'
N N 0.0061 0.0033 'International Tables Vol C Tables 4.2.6.8 and 6.1.1.4'
O O 0.0106 0.0060 'International Tables Vol C Tables 4.2.6.8 and 6.1.1.4'
P P 0.1023 0.0942 'International Tables Vol C Tables 4.2.6.8 and 6.1.1.4'
Cl Cl 0.1484 0.1585 'International Tables Vol C Tables 4.2.6.8 and 6.1.1.4'
Ir Ir -1.4442 7.9887 'International Tables Vol C Tables 4.2.6.8 and 6.1.1.4'

loop_
_geom_angle_atom_site_label_1
_geom_angle_atom_site_label_2
_geom_angle_atom_site_label_3
_geom_angle
_geom_angle_site_symmetry_1
_geom_angle_site_symmetry_3
_geom_angle_publ_flag
H1 Ir1 H2 75.4(19) . . ?
H1 Ir1 O1 104.4(15) . . ?
H2 Ir1 O1 172.9(13) . . ?
H1 Ir1 N2 174.7(14) . . ?
H2 Ir1 N2 101.9(14) . . ?
O1 Ir1 N2 77.68(9) . . ?
H1 Ir1 P2 88.3(14) . . ?
H2 Ir1 P2 93.1(14) . . ?
O1 Ir1 P2 93.97(6) . . ?
N2 Ir1 P2 96.41(7) . . ?
H1 Ir1 P1 76.3(14) . . ?
H2 Ir1 P1 86.7(13) . . ?
O1 Ir1 P1 86.34(6) . . ?
N2 Ir1 P1 99.14(7) . . ?
P2 Ir1 P1 164.15(3) . . ?
C7 P1 C1 102.93(15) . . ?
C7 P1 C13 102.50(14) . . ?
C1 P1 C13 104.11(15) . . ?
C7 P1 Ir1 113.72(10) . . ?
C1 P1 Ir1 118.74(11) . . ?
C13 P1 Ir1 113.02(10) . . ?
C6 C1 C2 118.3(3) . . ?
C6 C1 P1 119.9(3) . . ?
C2 C1 P1 121.8(3) . . ?
C3 C2 C1 120.6(4) . . ?
C4 C3 C2 120.6(4) . . ?
C3 C4 C5 119.7(4) . . ?
C4 C5 C6 119.9(4) . . ?
C1 C6 C5 120.8(4) . . ?
C12 C7 C8 117.9(3) . . ?
C12 C7 P1 122.5(2) . . ?
C8 C7 P1 119.3(3) . . ?
C9 C8 C7 121.1(4) . . ?
C10 C9 C8 120.0(3) . . ?
C9 C10 C11 119.9(4) . . ?
C10 C11 C12 120.5(4) . . ?
C11 C12 C7 120.6(3) . . ?
C14 C13 C18 118.5(3) . . ?
C14 C13 P1 119.4(3) . . ?
C18 C13 P1 122.1(2) . . ?
C15 C14 C13 120.6(3) . . ?
C16 C15 C14 120.0(3) . . ?
C17 C16 C15 120.4(3) . . ?
C16 C17 C18 120.5(3) . . ?
C13 C18 C17 119.9(3) . . ?
C19 P2 C31 103.86(16) . . ?
C19 P2 C25 100.88(15) . . ?
C31 P2 C25 104.16(16) . . ?
C19 P2 Ir1 119.26(11) . . ?
C31 P2 Ir1 113.30(11) . . ?
C25 P2 Ir1 113.57(11) . . ?
C24 C19 C20 116.8(3) . . ?
C24 C19 P2 121.1(3) . . ?
C20 C19 P2 122.0(3) . . ?
C21 C20 C19 121.9(4) . . ?
C22 C21 C20 120.4(4) . . ?
C21 C22 C23 119.1(4) . . ?
C22 C23 C24 121.0(4) . . ?
C19 C24 C23 120.8(3) . . ?
C30 C25 C26 117.5(3) . . ?
C30 C25 P2 124.4(3) . . ?
C26 C25 P2 118.0(3) . . ?
C27 C26 C25 120.8(4) . . ?
C28 C27 C26 120.9(5) . . ?
C29 C28 C27 119.5(4) . . ?
C28 C29 C30 120.4(4) . . ?
C25 C30 C29 120.8(4) . . ?
C32 C31 C36 118.1(4) . . ?
C32 C31 P2 118.5(3) . . ?
C36 C31 P2 122.9(3) . . ?
C33 C32 C31 121.5(4) . . ?
C34 C33 C32 120.0(4) . . ?
C33 C34 C35 119.6(4) . . ?
C34 C35 C36 120.9(4) . . ?
C35 C36 C31 120.0(4) . . ?
C43 O1 Ir1 112.32(19) . . ?
N2 N1 C42 118.7(3) . . ?
N1 N2 C44 113.6(3) . . ?
N1 N2 Ir1 134.1(2) . . ?
C44 N2 Ir1 112.03(19) . . ?
C38 C37 C42 120.7(3) . . ?
C37 C38 C39 119.0(4) . . ?
C40 C39 C38 121.1(4) . . ?
C40 C39 Cl1 119.6(3) . . ?
C38 C39 Cl1 119.3(4) . . ?
C39 C40 C41 119.8(4) . . ?
C40 C41 C42 120.3(4) . . ?
C37 C42 C41 119.0(4) . . ?
C37 C42 N1 124.3(3) . . ?
C41 C42 N1 116.2(4) . . ?
O1 C43 C48 121.6(3) . . ?
O1 C43 C44 122.2(3) . . ?
C48 C43 C44 116.2(3) . . ?
N2 C44 C45 123.8(3) . . ?
N2 C44 C43 115.3(3) . . ?
C45 C44 C43 120.8(3) . . ?
C46 C45 C44 121.4(3) . . ?
C45 C46 C47 118.3(3) . . ?
C45 C46 C49 122.4(3) . . ?
C47 C46 C49 119.3(4) . . ?
C48 C47 C46 121.7(4) . . ?
C47 C48 C43 121.5(3) . . ?
C51 N3 C50 49.1(16) 2_556 . ?
C51 C50 C50 105(3) 2_556 2_556 ?
C51 C50 N3 60.4(13) 2_556 . ?
C50 C50 N3 164(3) 2_556 . ?
C51 C50 C51 138.3(19) 2_556 . ?
C50 C50 C51 33.5(16) 2_556 . ?
N3 C50 C51 160.6(16) . . ?
C50 C51 N3 70.5(16) 2_556 2_556 ?
C50 C51 C50 41.7(19) 2_556 . ?
N3 C51 C50 112.0(15) 2_556 . ?

loop_
_geom_bond_atom_site_label_1
_geom_bond_atom_site_label_2
_geom_bond_distance
_geom_bond_site_symmetry_2
_geom_bond_publ_flag
Ir1 H1 1.36(3) . ?
Ir1 H2 1.42(3) . ?
Ir1 O1 2.166(2) . ?
Ir1 N2 2.167(2) . ?
Ir1 P2 2.2906(8) . ?
Ir1 P1 2.3000(8) . ?
P1 C7 1.828(3) . ?
P1 C1 1.828(3) . ?
P1 C13 1.838(3) . ?
C1 C6 1.383(5) . ?
C1 C2 1.391(4) . ?
C2 C3 1.377(5) . ?
C3 C4 1.370(6) . ?
C4 C5 1.378(6) . ?
C5 C6 1.386(5) . ?
C7 C12 1.383(5) . ?
C7 C8 1.396(4) . ?
C8 C9 1.373(5) . ?
C9 C10 1.368(6) . ?
C10 C11 1.371(6) . ?
C11 C12 1.378(5) . ?
C13 C14 1.391(5) . ?
C13 C18 1.391(4) . ?
C14 C15 1.386(4) . ?
C15 C16 1.367(5) . ?
C16 C17 1.360(5) . ?
C17 C18 1.394(5) . ?
P2 C19 1.822(3) . ?
P2 C31 1.828(4) . ?
P2 C25 1.840(3) . ?
C19 C24 1.379(5) . ?
C19 C20 1.386(5) . ?
C20 C21 1.371(5) . ?
C21 C22 1.354(6) . ?
C22 C23 1.364(5) . ?
C23 C24 1.380(5) . ?
C25 C30 1.371(5) . ?
C25 C26 1.381(5) . ?
C26 C27 1.379(5) . ?
C27 C28 1.353(6) . ?
C28 C29 1.349(6) . ?
C29 C30 1.395(5) . ?
C31 C32 1.379(5) . ?
C31 C36 1.390(5) . ?
C32 C33 1.376(5) . ?
C33 C34 1.364(6) . ?
C34 C35 1.371(6) . ?
C35 C36 1.380(6) . ?
Cl1 C39 1.743(4) . ?
O1 C43 1.299(4) . ?
N1 N2 1.286(3) . ?
N1 C42 1.401(5) . ?
N2 C44 1.404(4) . ?
C37 C38 1.382(5) . ?
C37 C42 1.386(5) . ?
C38 C39 1.383(5) . ?
C39 C40 1.365(6) . ?
C40 C41 1.383(6) . ?
C41 C42 1.388(5) . ?
C43 C48 1.413(5) . ?
C43 C44 1.420(4) . ?
C44 C45 1.405(5) . ?
C45 C46 1.361(5) . ?
C46 C47 1.400(5) . ?
C46 C49 1.520(5) . ?
C47 C48 1.368(5) . ?
N3 C51 1.02(2) 2_556 ?
N3 C50 1.110(5) . ?
C50 C51 0.89(3) 2_556 ?
C50 C50 1.07(3) 2_556 ?
C50 C51 1.559(5) . ?
C51 C50 0.89(3) 2_556 ?
C51 N3 1.02(2) 2_556 ?
